data_4124142
loop_
_publ_author_name
'Liu, Wei'
'Fang, Yang'
'Wei, George Z.'
'Teat, Simon J.'
'Xiong, Kecai'
'Hu, Zhichao'
'Lustig, William P.'
'Li, Jing'

_publ_section_title
;
 A Family of Highly Efficient CuI-Based Lighting Phosphors Prepared by a
 Systematic, Bottom-up Synthetic Approach.
;
_journal_issue 29
_journal_name_full 'Journal of the American Chemical Society'
_journal_page_first 9400
_journal_page_last 9408
_journal_paper_doi 10.1021/jacs.5b04840
_journal_volume 137
_journal_year 2015
_chemical_formula_moiety 'C4 H3 Br Cu I N2'
_chemical_formula_sum 'C4 H3 Br Cu I N2'
_chemical_formula_weight 349.43
_chemical_name_systematic
; 
 ? 
;
_space_group_IT_number 64
_symmetry_cell_setting orthorhombic
_symmetry_space_group_name_Hall '-C 2ac 2'
_symmetry_space_group_name_H-M 'C m c a'
_atom_sites_solution_hydrogens geom
_atom_sites_solution_primary direct
_atom_sites_solution_secondary difmap
_audit_creation_method SHELXL-97
_cell_angle_alpha 90.00
_cell_angle_beta 90.00
_cell_angle_gamma 90.00
_cell_formula_units_Z 16
_cell_length_a 8.437(2)
_cell_length_b 21.875(6)
_cell_length_c 16.757(4)
_cell_measurement_temperature 296(2)
_cell_volume 3092.7(13)
_computing_structure_refinement 'SHELXL-97 (Sheldrick, 2008)'
_computing_structure_solution 'SHELXS-97 (Sheldrick, 2008)'
_diffrn_ambient_temperature 296(2)
_diffrn_measured_fraction_theta_full 0.996
_diffrn_measured_fraction_theta_max 0.996
_diffrn_radiation_monochromator graphite
_diffrn_radiation_source 'fine-focus sealed tube'
_diffrn_radiation_type MoK\a
_diffrn_radiation_wavelength 0.71073
_diffrn_reflns_av_R_equivalents 0.0471
_diffrn_reflns_av_sigmaI/netI 0.0265
_diffrn_reflns_limit_h_max 11
_diffrn_reflns_limit_h_min -11
_diffrn_reflns_limit_k_max 29
_diffrn_reflns_limit_k_min -29
_diffrn_reflns_limit_l_max 22
_diffrn_reflns_limit_l_min -22
_diffrn_reflns_number 15540
_diffrn_reflns_theta_full 28.35
_diffrn_reflns_theta_max 28.35
_diffrn_reflns_theta_min 1.86
_exptl_absorpt_coefficient_mu 11.898
_exptl_absorpt_correction_T_max 0.7457
_exptl_absorpt_correction_T_min 0.2547
_exptl_absorpt_correction_type multi-scanq
_exptl_absorpt_process_details 'SADABS, Sheldrick (2008)'
_exptl_crystal_colour red
_exptl_crystal_density_diffrn 3.002
_exptl_crystal_density_method 'not measured'
_exptl_crystal_description needle
_exptl_crystal_F_000 2528
_exptl_crystal_size_max 0.58
_exptl_crystal_size_mid 0.17
_exptl_crystal_size_min 0.06
_refine_diff_density_max 1.070
_refine_diff_density_min -1.176
_refine_diff_density_rms 0.130
_refine_ls_extinction_coef 0.00229(8)
_refine_ls_extinction_expression Fc^*^=kFc[1+0.001xFc^2^\l^3^/sin(2\q)]^-1/4^
_refine_ls_extinction_method SHELXL
_refine_ls_goodness_of_fit_ref 1.041
_refine_ls_hydrogen_treatment mixed
_refine_ls_matrix_type full
_refine_ls_number_parameters 92
_refine_ls_number_reflns 2059
_refine_ls_number_restraints 0
_refine_ls_restrained_S_all 1.041
_refine_ls_R_factor_all 0.0305
_refine_ls_R_factor_gt 0.0260
_refine_ls_shift/su_max 0.001
_refine_ls_shift/su_mean 0.000
_refine_ls_structure_factor_coef Fsqd
_refine_ls_weighting_details 'calc w=1/[\s^2^(Fo^2^)+(0.0307P)^2^+10.5394P] where P=(Fo^2^+2Fc^2^)/3'
_refine_ls_weighting_scheme calc
_refine_ls_wR_factor_gt 0.0635
_refine_ls_wR_factor_ref 0.0655
_reflns_number_gt 1825
_reflns_number_total 2059
_reflns_threshold_expression >2sigma(I)
_cod_data_source_file ja5b04840_si_004.cif
_cod_data_source_block wl6_75a
_cod_depositor_comments 'Adding full bibliography for 4124139--4124146.cif.'
_cod_original_cell_volume 3092.6(14)
_cod_original_sg_symbol_Hall '-C 2bc 2'
_cod_database_code 4124142

loop_
_symmetry_equiv_pos_as_xyz
'x, y, z'
'-x, -y+1/2, z+1/2'
'-x, y+1/2, -z+1/2'
'x, -y, -z'
'x+1/2, y+1/2, z'
'-x+1/2, -y+1, z+1/2'
'-x+1/2, y+1, -z+1/2'
'x+1/2, -y+1/2, -z'
'-x, -y, -z'
'x, y-1/2, -z-1/2'
'x, -y-1/2, z-1/2'
'-x, y, z'
'-x+1/2, -y+1/2, -z'
'x+1/2, y, -z-1/2'
'x+1/2, -y, z-1/2'
'-x+1/2, y+1/2, z'

loop_
_atom_site_label
_atom_site_type_symbol
_atom_site_fract_x
_atom_site_fract_y
_atom_site_fract_z
_atom_site_U_iso_or_equiv
_atom_site_adp_type
_atom_site_occupancy
_atom_site_symmetry_multiplicity
_atom_site_calc_flag
_atom_site_refinement_flags
I1 I 0.5000 0.464330(15) 0.12346(2) 0.03504(12) Uani 1 2 d S
I2 I 0.5000 0.291904(18) -0.01849(2) 0.04175(13) Uani 1 2 d S
Br1 Br 0.0000 0.48984(3) -0.17648(3) 0.04090(15) Uani 1 2 d S
Cu1 Cu 0.34546(5) 0.36646(2) 0.07739(3) 0.03405(13) Uani 1 1 d .
Br2 Br 0.2500 0.13846(3) 0.2500 0.0864(3) Uani 1 2 d S
C2 C 0.0000 0.4442(2) -0.0807(3) 0.0303(10) Uani 1 2 d S
N1 N 0.1403(3) 0.39286(14) 0.02134(17) 0.0291(6) Uani 1 1 d .
N2 N 0.2834(4) 0.31739(14) 0.18103(16) 0.0332(6) Uani 1 1 d .
C1 C 0.1404(4) 0.42644(16) -0.0456(2) 0.0310(7) Uani 1 1 d .
H1 H 0.2362 0.4379 -0.0686 0.037 Uiso 1 1 calc R
C6 C 0.2500 0.3455(2) 0.2500 0.0352(11) Uani 1 2 d S
H6 H 0.2500 0.3880 0.2500 0.042 Uiso 1 2 calc SR
C3 C 0.0000 0.3776(2) 0.0511(3) 0.0286(9) Uani 1 2 d S
H3 H 0.0000 0.3540 0.0973 0.034 Uiso 1 2 calc SR
C5 C 0.2500 0.2239(2) 0.2500 0.0375(11) Uani 1 2 d S
C4 C 0.2830(5) 0.25631(17) 0.1808(2) 0.0354(8) Uani 1 1 d .
H4 H 0.3050 0.2353 0.1339 0.042 Uiso 1 1 calc R

loop_
_atom_site_aniso_label
_atom_site_aniso_U_11
_atom_site_aniso_U_22
_atom_site_aniso_U_33
_atom_site_aniso_U_23
_atom_site_aniso_U_13
_atom_site_aniso_U_12
I1 0.03475(19) 0.03245(19) 0.0379(2) -0.00453(13) 0.000 0.000
I2 0.03155(19) 0.0552(2) 0.0385(2) -0.02092(16) 0.000 0.000
Br1 0.0505(3) 0.0357(3) 0.0365(3) 0.0087(2) 0.000 0.000
Cu1 0.0231(2) 0.0451(3) 0.0339(2) 0.00106(18) 0.00003(17) 0.00061(17)
Br2 0.1648(10) 0.0324(3) 0.0621(5) 0.000 0.0286(6) 0.000
C2 0.034(2) 0.029(2) 0.028(2) -0.0010(18) 0.000 0.000
N1 0.0206(13) 0.0375(16) 0.0291(14) 0.0013(11) -0.0005(11) 0.0005(11)
N2 0.0345(16) 0.0387(16) 0.0264(14) -0.0010(12) 0.0039(12) -0.0032(13)
C1 0.0255(16) 0.0346(17) 0.0328(17) -0.0006(14) 0.0036(13) -0.0038(14)
C6 0.039(3) 0.035(2) 0.031(2) 0.000 0.007(2) 0.000
C3 0.023(2) 0.037(3) 0.026(2) 0.0026(19) 0.000 0.000
C5 0.043(3) 0.028(2) 0.041(3) 0.000 0.003(2) 0.000
C4 0.0398(19) 0.0367(18) 0.0296(17) -0.0048(14) 0.0047(15) -0.0024(16)

loop_
_atom_type_symbol
_atom_type_description
_atom_type_scat_dispersion_real
_atom_type_scat_dispersion_imag
_atom_type_scat_source
C C 0.0033 0.0016 'International Tables Vol C Tables 4.2.6.8 and 6.1.1.4'
H H 0.0000 0.0000 'International Tables Vol C Tables 4.2.6.8 and 6.1.1.4'
N N 0.0061 0.0033 'International Tables Vol C Tables 4.2.6.8 and 6.1.1.4'
Cu Cu 0.3201 1.2651 'International Tables Vol C Tables 4.2.6.8 and 6.1.1.4'
Br Br -0.2901 2.4595 'International Tables Vol C Tables 4.2.6.8 and 6.1.1.4'
I I -0.4742 1.8119 'International Tables Vol C Tables 4.2.6.8 and 6.1.1.4'

loop_
_geom_angle_atom_site_label_1
_geom_angle_atom_site_label_2
_geom_angle_atom_site_label_3
_geom_angle
_geom_angle_site_symmetry_1
_geom_angle_site_symmetry_3
Cu1 I1 Cu1 59.61(3) . 12_655
Cu1 I2 Cu1 59.33(3) 12_655 .
N1 Cu1 N2 108.11(12) . .
N1 Cu1 Cu1 147.50(8) . 12_655
N2 Cu1 Cu1 104.39(9) . 12_655
N1 Cu1 I1 108.92(9) . .
N2 Cu1 I1 107.26(8) . .
Cu1 Cu1 I1 60.195(13) 12_655 .
N1 Cu1 I2 108.21(8) . .
N2 Cu1 I2 108.07(9) . .
Cu1 Cu1 I2 60.337(13) 12_655 .
I1 Cu1 I2 116.03(2) . .
C1 C2 C1 118.4(4) 12 .
C1 C2 Br1 120.8(2) 12 .
C1 C2 Br1 120.8(2) . .
C3 N1 C1 116.9(3) . .
C3 N1 Cu1 120.6(3) . .
C1 N1 Cu1 122.5(2) . .
C4 N2 C6 117.4(3) . .
C4 N2 Cu1 120.5(2) . .
C6 N2 Cu1 122.0(3) . .
N1 C1 C2 120.8(3) . .
N2 C6 N2 125.3(5) . 7_545
N1 C3 N1 126.2(4) 12 .
C4 C5 C4 118.5(5) . 7_545
C4 C5 Br2 120.7(2) . .
C4 C5 Br2 120.7(2) 7_545 .
N2 C4 C5 120.6(3) . .

loop_
_geom_bond_atom_site_label_1
_geom_bond_atom_site_label_2
_geom_bond_distance
_geom_bond_site_symmetry_2
I1 Cu1 2.6230(7) .
I1 Cu1 2.6230(7) 12_655
I2 Cu1 2.6345(7) 12_655
I2 Cu1 2.6345(7) .
Br1 C2 1.890(5) .
Cu1 N1 2.052(3) .
Cu1 N2 2.108(3) .
Cu1 Cu1 2.6076(11) 12_655
Br2 C5 1.869(5) .
C2 C1 1.379(4) 12
C2 C1 1.379(4) .
N1 C3 1.327(4) .
N1 C1 1.341(4) .
N2 C4 1.336(5) .
N2 C6 1.339(4) .
C6 N2 1.339(4) 7_545
C3 N1 1.327(4) 12
C5 C4 1.387(4) .
C5 C4 1.387(4) 7_545
